data_7050440
loop_
_publ_author_name
'Simaan, Samah'
'Agbaria, Kasim'
'Thondorf, Iris'
'Biali, Silvio E.'

_publ_section_title
;
 Conformation of syn- and anti-phenylquinazoline calix[4]arene diethers
;
_journal_issue 2
_journal_name_full 'New Journal of Chemistry'
_journal_page_first 236
_journal_paper_doi 10.1039/b207533d
_journal_volume 27
_journal_year 2003
_chemical_formula_moiety 'C72 H72 N4 O4  C1 H1 Cl3'
_chemical_formula_weight 1175.76
_space_group_IT_number 2
_symmetry_cell_setting triclinic
_symmetry_Int_Tables_number 2
_symmetry_space_group_name_Hall '-P 1'
_symmetry_space_group_name_H-M 'P -1'
_audit_creation_date 'Thu Jun  6 11:18:01 2002'
_audit_creation_method 'from TEXRAY.INF file'
_cell_angle_alpha 92.49(1)
_cell_angle_beta 113.65(2)
_cell_angle_gamma 81.35(1)
_cell_formula_units_Z 2
_cell_length_a 14.806(3)
_cell_length_b 19.827(4)
_cell_length_c 12.186(3)
_cell_measurement_reflns_used 24
_cell_measurement_temperature 293.2
_cell_measurement_theta_max 13.0
_cell_measurement_theta_min 10.0
_cell_volume 3239.0(13)
_computing_cell_refinement 'Philips PW1100 Diffractometer Control'
_computing_data_collection 'Philips PW1100 Diffractometer Control'
_computing_data_reduction teXsan
_computing_publication_material teXsan
_computing_structure_refinement teXsan
_computing_structure_solution SHELXS86
_diffrn_ambient_temperature 293.2
_diffrn_measurement_device 'Philips PW1100'
_diffrn_measurement_method 'omega/2-theta scans'
_diffrn_radiation_detector scintillation
_diffrn_radiation_monochromator graphite
_diffrn_radiation_source 'X-ray tube'
_diffrn_radiation_type MoKalpha
_diffrn_radiation_wavelength 0.7107
_diffrn_reflns_av_R_equivalents 88.50
_diffrn_reflns_limit_h_max 14
_diffrn_reflns_limit_h_min -16
_diffrn_reflns_limit_k_max 21
_diffrn_reflns_limit_k_min -21
_diffrn_reflns_limit_l_max 13
_diffrn_reflns_limit_l_min 0
_diffrn_reflns_number 9024
_diffrn_reflns_theta_max 23.00
_diffrn_reflns_theta_min 2
_diffrn_standards_decay_% 0.00
_diffrn_standards_interval_count 100
_diffrn_standards_number 1
_exptl_absorpt_coefficient_mu 0.193
_exptl_crystal_colour unknown
_exptl_crystal_density_diffrn 1.205
_exptl_crystal_density_meas 0.000
_exptl_crystal_description unknown
_exptl_crystal_F_000 1242.00
_exptl_crystal_size_max 0.000
_exptl_crystal_size_mid 0.000
_exptl_crystal_size_min 0.000
_refine_diff_density_max -0.62
_refine_diff_density_min 0.64
_refine_ls_extinction_coef 0.00000
_refine_ls_extinction_method none
_refine_ls_goodness_of_fit_obs 3.110
_refine_ls_hydrogen_treatment noref
_refine_ls_matrix_type full
_refine_ls_number_parameters 757
_refine_ls_number_reflns 5157
_refine_ls_number_restraints 0
_refine_ls_R_factor_obs 0.0950
_refine_ls_shift/esd_max 0.0000
_refine_ls_structure_factor_coef F
_refine_ls_weighting_scheme sigma
_refine_ls_wR_factor_obs 0.1080
_reflns_number_observed 5157
_reflns_number_total 9024
_reflns_observed_criterion 2.50
_cod_data_source_file b207533d.txt
_cod_data_source_block '[N10]_Silvio_P-1'
_cod_depositor_comments
;
The following automatic conversions were performed:

'_atom_site_thermal_displace_type' tag value 'Uij' was replaced with
'Uani' value 156 times.

Automatic conversion script
Id: cif_fix_values 1646 2011-03-28 12:23:43Z adriana 
;
_cod_original_cell_volume 3239(1)
_cod_original_sg_symbol_H-M 'P -1       '
_cod_database_code 7050440

loop_
_symmetry_equiv_pos_as_xyz
'   +x,   +y,   +z'
'   -x,   -y,   -z'

loop_
_atom_site_aniso_label
_atom_site_aniso_U_11
_atom_site_aniso_U_22
_atom_site_aniso_U_33
_atom_site_aniso_U_12
_atom_site_aniso_U_13
_atom_site_aniso_U_23
Cl(1) 0.164(4) 0.222(5) 0.149(3) -0.030(3) 0.055(3) 0.015(3)
Cl(2) 0.141(4) 0.337(7) 0.449(10) 0.008(4) 0.037(5) 0.283(7)
Cl(3) 0.329(8) 0.279(7) 0.221(6) -0.099(6) 0.126(6) -0.044(5)
O(1) 0.036(3) 0.066(4) 0.054(3) -0.012(2) 0.009(2) 0.014(3)
O(2) 0.039(3) 0.045(3) 0.047(3) -0.002(2) 0.021(2) 0.007(2)
O(3) 0.042(3) 0.053(3) 0.066(3) -0.007(2) 0.025(3) 0.004(3)
O(4) 0.036(3) 0.050(3) 0.047(3) -0.006(2) 0.017(2) 0.005(3)
N(1) 0.054(4) 0.041(4) 0.047(4) -0.007(3) 0.027(3) 0.005(3)
N(2) 0.070(5) 0.062(5) 0.066(5) -0.023(4) 0.037(4) -0.001(4)
N(3) 0.044(4) 0.045(4) 0.040(4) -0.014(3) 0.012(3) -0.001(3)
N(4) 0.050(5) 0.075(5) 0.051(4) 0.006(4) 0.012(4) 0.009(4)
C(1) 0.037(5) 0.048(5) 0.040(4) -0.012(4) 0.013(4) -0.008(4)
C(2) 0.048(5) 0.047(5) 0.033(4) -0.014(4) 0.018(4) -0.005(4)
C(3) 0.046(5) 0.055(5) 0.036(4) -0.005(4) 0.010(4) 0.003(4)
C(4) 0.049(5) 0.066(6) 0.037(5) -0.021(4) 0.013(4) -0.007(4)
C(5) 0.046(5) 0.059(5) 0.041(5) -0.018(4) 0.016(4) -0.003(4)
C(6) 0.041(4) 0.044(5) 0.033(4) -0.015(4) 0.015(4) -0.008(3)
C(7) 0.051(5) 0.041(4) 0.044(5) -0.013(4) 0.022(4) 0.001(4)
C(8) 0.032(4) 0.032(4) 0.040(5) 0.000(3) 0.013(4) 0.008(4)
C(9) 0.039(4) 0.028(4) 0.044(5) -0.009(3) 0.019(4) 0.001(3)
C(10) 0.052(5) 0.037(4) 0.047(5) -0.005(4) 0.024(4) -0.004(4)
C(11) 0.035(4) 0.038(5) 0.057(5) -0.002(3) 0.020(4) 0.006(4)
C(12) 0.040(5) 0.045(5) 0.038(4) -0.012(4) 0.011(4) -0.004(4)
C(13) 0.044(5) 0.031(4) 0.043(5) -0.002(3) 0.021(4) 0.010(3)
C(14) 0.057(5) 0.040(5) 0.040(4) 0.000(4) 0.022(4) 0.007(4)
C(15) 0.040(4) 0.039(5) 0.036(4) -0.001(4) 0.017(3) -0.008(4)
C(16) 0.043(4) 0.041(5) 0.034(4) -0.005(4) 0.016(4) -0.001(3)
C(17) 0.058(5) 0.056(5) 0.035(4) -0.021(4) 0.025(4) -0.003(4)
C(18) 0.057(5) 0.045(5) 0.036(4) -0.001(4) 0.026(4) 0.001(4)
C(19) 0.048(5) 0.040(4) 0.040(4) 0.000(4) 0.019(4) 0.001(4)
C(20) 0.045(4) 0.037(4) 0.031(4) -0.011(4) 0.019(4) -0.009(3)
C(21) 0.050(5) 0.038(4) 0.051(5) -0.012(4) 0.021(4) 0.001(4)
C(22) 0.041(5) 0.039(4) 0.040(5) -0.011(3) 0.018(4) 0.011(4)
C(23) 0.039(4) 0.034(4) 0.042(5) -0.009(3) 0.017(4) 0.002(3)
C(24) 0.047(5) 0.038(5) 0.051(5) -0.014(4) 0.022(4) 0.000(4)
C(25) 0.047(5) 0.037(4) 0.053(5) -0.015(4) 0.018(4) 0.005(4)
C(26) 0.057(5) 0.043(5) 0.055(5) -0.009(4) 0.033(4) -0.004(4)
C(27) 0.044(5) 0.046(5) 0.040(5) -0.017(4) 0.018(4) 0.003(4)
C(28) 0.053(5) 0.055(5) 0.037(4) -0.015(4) 0.020(4) -0.002(4)
C(29) 0.050(5) 0.037(5) 0.041(4) -0.007(4) 0.027(4) -0.005(4)
C(30) 0.064(6) 0.048(5) 0.040(5) -0.011(4) 0.028(4) -0.004(4)
C(31) 0.053(6) 0.070(6) 0.067(6) -0.024(5) 0.038(5) -0.012(5)
C(32) 0.070(7) 0.097(8) 0.123(9) -0.020(6) 0.055(6) 0.015(7)
C(33) 0.051(6) 0.112(9) 0.16(1) -0.012(6) 0.057(7) 0.023(8)
C(34) 0.049(6) 0.102(8) 0.120(9) 0.004(5) 0.035(6) 0.025(7)
C(35) 0.052(6) 0.065(6) 0.079(6) -0.008(5) 0.028(5) 0.008(5)
C(36) 0.039(5) 0.054(5) 0.054(5) -0.010(4) 0.021(4) -0.008(4)
C(37) 0.089(7) 0.053(6) 0.053(5) -0.011(5) 0.046(5) -0.005(4)
C(38) 0.098(7) 0.046(5) 0.057(6) 0.005(5) 0.040(5) 0.007(5)
C(39) 0.121(9) 0.066(7) 0.067(7) 0.023(7) 0.036(6) 0.008(6)
C(40) 0.17(1) 0.075(9) 0.056(7) 0.041(9) 0.055(8) 0.015(6)
C(41) 0.18(1) 0.040(6) 0.085(8) 0.002(8) 0.085(9) 0.011(6)
C(42) 0.121(8) 0.058(6) 0.084(7) -0.008(6) 0.068(7) -0.003(5)
C(43) 0.042(5) 0.041(5) 0.040(5) -0.015(4) 0.017(4) -0.011(4)
C(44) 0.054(5) 0.055(5) 0.040(5) -0.005(4) 0.013(4) -0.005(4)
C(45) 0.054(6) 0.082(7) 0.043(5) -0.011(5) 0.019(4) -0.008(5)
C(46) 0.051(6) 0.114(8) 0.068(7) -0.006(5) 0.013(5) 0.006(6)
C(47) 0.040(6) 0.128(9) 0.086(8) -0.006(6) 0.024(6) -0.006(7)
C(48) 0.054(6) 0.110(8) 0.083(7) -0.028(5) 0.036(5) -0.006(6)
C(49) 0.053(6) 0.086(7) 0.059(6) -0.019(5) 0.025(5) -0.004(5)
C(50) 0.045(5) 0.063(5) 0.040(5) -0.011(4) 0.018(4) -0.010(4)
C(51) 0.069(6) 0.053(6) 0.040(5) -0.010(5) 0.010(4) 0.000(4)
C(52) 0.075(6) 0.070(6) 0.049(5) -0.027(5) 0.020(5) -0.003(4)
C(53) 0.094(7) 0.108(8) 0.066(6) -0.044(7) 0.028(6) 0.002(6)
C(54) 0.14(1) 0.096(9) 0.072(7) -0.045(9) 0.025(8) 0.026(6)
C(55) 0.13(1) 0.085(8) 0.111(9) -0.014(8) 0.039(8) 0.048(7)
C(56) 0.078(7) 0.078(7) 0.088(7) -0.004(6) 0.025(6) 0.026(6)
C(57) 0.040(5) 0.073(6) 0.076(6) -0.006(5) 0.008(5) 0.006(5)
C(58) 0.049(6) 0.125(9) 0.110(8) -0.009(6) 0.006(6) 0.013(7)
C(59) 0.043(6) 0.19(1) 0.17(1) -0.021(7) 0.024(7) 0.055(10)
C(60) 0.073(8) 0.18(1) 0.24(2) 0.008(8) -0.057(9) -0.12(1)
C(61) 0.044(5) 0.055(6) 0.080(6) -0.006(4) 0.030(5) -0.007(5)
C(62) 0.049(6) 0.15(1) 0.146(10) -0.027(6) 0.039(6) -0.067(8)
C(63) 0.065(8) 0.083(9) 0.45(3) 0.021(7) 0.09(1) 0.05(1)
C(64) 0.077(8) 0.28(2) 0.13(1) -0.051(9) 0.068(7) -0.06(1)
C(65) 0.056(5) 0.067(6) 0.050(5) 0.001(4) 0.036(4) 0.005(4)
C(66) 0.064(6) 0.17(1) 0.088(8) 0.011(6) 0.039(6) 0.032(7)
C(67) 0.093(8) 0.15(1) 0.125(9) -0.018(7) 0.074(7) -0.060(8)
C(68) 0.111(8) 0.127(9) 0.16(1) 0.009(7) 0.106(8) 0.036(8)
C(69) 0.035(5) 0.076(6) 0.076(6) -0.008(4) 0.027(5) 0.006(5)
C(70) 0.069(8) 0.10(1) 0.70(4) -0.026(8) 0.17(2) 0.03(2)
C(71) 0.065(8) 0.39(2) 0.26(2) -0.07(1) 0.09(1) -0.20(2)
C(72) 0.055(8) 0.43(3) 0.22(2) 0.04(1) 0.033(9) 0.17(2)
C(73) 0.083(8) 0.15(1) 0.13(1) 0.022(8) 0.002(8) 0.025(9)

loop_
_atom_site_label
_atom_site_fract_x
_atom_site_fract_y
_atom_site_fract_z
_atom_site_U_iso_or_equiv
_atom_site_thermal_displace_type
Cl(1) 0.9140(3) 0.5895(2) 0.2918(4) 0.179 Uani
Cl(2) 0.7689(3) 0.6498(3) 0.0828(6) 0.328 Uani
Cl(3) 0.8856(5) 0.5249(3) 0.0784(5) 0.265 Uani
O(1) 0.5339(3) 0.7004(2) 0.3439(4) 0.053 Uani
O(2) 0.3994(3) 0.6579(2) 0.5811(4) 0.042 Uani
O(3) 0.6082(3) 0.7961(2) 0.6963(4) 0.052 Uani
O(4) 0.3658(3) 0.8789(2) 0.3758(4) 0.044 Uani
N(1) 0.4222(4) 0.5672(3) 0.7029(5) 0.045 Uani
N(2) 0.2877(5) 0.5346(3) 0.7390(6) 0.061 Uani
N(3) 0.3246(4) 0.9636(3) 0.2339(5) 0.043 Uani
N(4) 0.1546(5) 1.0141(3) 0.1293(6) 0.063 Uani
C(1) 0.4320(5) 0.7049(4) 0.2946(6) 0.042 Uani
C(2) 0.3807(5) 0.7609(4) 0.2192(6) 0.041 Uani
C(3) 0.2776(5) 0.7656(4) 0.1573(6) 0.048 Uani
C(4) 0.2248(5) 0.7163(4) 0.1696(6) 0.050 Uani
C(5) 0.2789(5) 0.6628(4) 0.2503(6) 0.048 Uani
C(6) 0.3821(5) 0.6548(3) 0.3131(6) 0.038 Uani
C(7) 0.4341(5) 0.5910(3) 0.3896(6) 0.044 Uani
C(8) 0.5002(5) 0.6390(3) 0.5987(6) 0.035 Uani
C(9) 0.5190(5) 0.6028(3) 0.5090(6) 0.035 Uani
C(10) 0.6182(5) 0.5810(3) 0.5287(6) 0.044 Uani
C(11) 0.6966(5) 0.5972(3) 0.6314(7) 0.043 Uani
C(12) 0.6721(5) 0.6358(3) 0.7154(6) 0.042 Uani
C(13) 0.5752(5) 0.6569(3) 0.7026(6) 0.038 Uani
C(14) 0.5533(5) 0.6982(3) 0.7994(6) 0.045 Uani
C(15) 0.5169(5) 0.8136(3) 0.7005(6) 0.038 Uani
C(16) 0.4876(5) 0.7659(3) 0.7557(6) 0.039 Uani
C(17) 0.3991(5) 0.7836(4) 0.7719(6) 0.046 Uani
C(18) 0.3386(5) 0.8465(4) 0.7349(6) 0.044 Uani
C(19) 0.3692(5) 0.8900(3) 0.6753(6) 0.042 Uani
C(20) 0.4570(5) 0.8759(3) 0.6567(5) 0.036 Uani
C(21) 0.4856(5) 0.9290(3) 0.5956(6) 0.045 Uani
C(22) 0.4672(5) 0.8763(3) 0.3966(6) 0.038 Uani
C(23) 0.5266(5) 0.9018(3) 0.5049(6) 0.038 Uani
C(24) 0.6271(5) 0.8987(3) 0.5286(6) 0.043 Uani
C(25) 0.6694(5) 0.8692(3) 0.4516(7) 0.045 Uani
C(26) 0.6054(5) 0.8426(4) 0.3464(7) 0.048 Uani
C(27) 0.5033(5) 0.8454(3) 0.3158(6) 0.041 Uani
C(28) 0.4374(5) 0.8144(4) 0.2020(6) 0.046 Uani
C(29) 0.3631(5) 0.6168(4) 0.6343(6) 0.040 Uani
C(30) 0.3814(6) 0.5267(4) 0.7543(6) 0.048 Uani
C(31) 0.2262(6) 0.5880(4) 0.6667(7) 0.058 Uani
C(32) 0.1250(7) 0.5998(5) 0.6462(10) 0.089 Uani
C(33) 0.0627(7) 0.6515(6) 0.572(1) 0.100 Uani
C(34) 0.0965(6) 0.6933(5) 0.5153(9) 0.090 Uani
C(35) 0.1954(6) 0.6838(4) 0.5325(7) 0.064 Uani
C(36) 0.2602(5) 0.6312(4) 0.6090(7) 0.048 Uani
C(37) 0.4538(7) 0.4713(4) 0.8343(7) 0.059 Uani
C(38) 0.5535(8) 0.4772(4) 0.8879(7) 0.066 Uani
C(39) 0.6213(8) 0.4269(6) 0.9623(8) 0.089 Uani
C(40) 0.590(1) 0.3696(6) 0.9833(9) 0.105 Uani
C(41) 0.493(1) 0.3612(5) 0.931(1) 0.094 Uani
C(42) 0.4231(7) 0.4121(5) 0.8546(8) 0.079 Uani
C(43) 0.2975(5) 0.9243(4) 0.2955(6) 0.040 Uani
C(44) 0.2503(6) 1.0080(4) 0.1527(6) 0.052 Uani
C(45) 0.1280(6) 0.9721(5) 0.1939(7) 0.060 Uani
C(46) 0.0258(6) 0.9784(5) 0.1728(8) 0.081 Uani
C(47) -0.0022(6) 0.9389(6) 0.2386(9) 0.085 Uani
C(48) 0.0675(7) 0.8922(5) 0.3272(8) 0.077 Uani
C(49) 0.1663(6) 0.8863(4) 0.3475(7) 0.064 Uani
C(50) 0.1973(5) 0.9258(4) 0.2812(6) 0.049 Uani
C(51) 0.2832(6) 1.0540(4) 0.0868(6) 0.057 Uani
C(52) 0.3779(7) 1.0421(4) 0.0900(7) 0.064 Uani
C(53) 0.4083(7) 1.0883(6) 0.0316(8) 0.086 Uani
C(54) 0.343(1) 1.1443(6) -0.0307(9) 0.105 Uani
C(55) 0.2497(10) 1.1536(6) -0.034(1) 0.109 Uani
C(56) 0.2191(7) 1.1104(5) 0.0235(9) 0.084 Uani
C(57) 0.1133(6) 0.7183(4) 0.0963(8) 0.067 Uani
C(58) 0.0631(6) 0.7855(6) 0.0313(9) 0.102 Uani
C(59) 0.0596(7) 0.7097(7) 0.176(1) 0.137 Uani
C(60) 0.0971(8) 0.6626(7) 0.007(1) 0.205 Uani
C(61) 0.8038(5) 0.5713(4) 0.6494(8) 0.058 Uani
C(62) 0.8760(6) 0.6110(6) 0.737(1) 0.114 Uani
C(63) 0.8260(8) 0.4974(6) 0.676(2) 0.202 Uani
C(64) 0.8164(8) 0.5787(8) 0.531(1) 0.151 Uani
C(65) 0.2473(5) 0.8668(4) 0.7637(7) 0.054 Uani
C(66) 0.1582(7) 0.8903(6) 0.6538(9) 0.107 Uani
C(67) 0.2670(7) 0.9226(6) 0.8534(10) 0.114 Uani
C(68) 0.2222(8) 0.8082(6) 0.818(1) 0.118 Uani
C(69) 0.7818(5) 0.8621(4) 0.4846(8) 0.060 Uani
C(70) 0.8131(8) 0.9276(7) 0.497(2) 0.278 Uani
C(71) 0.8161(8) 0.821(1) 0.403(2) 0.230 Uani
C(72) 0.8388(8) 0.828(1) 0.604(2) 0.243 Uani
C(73) 0.8223(8) 0.5735(7) 0.157(1) 0.135 Uani
H(1O1) 0.577 0.668 0.407 0.065 Uani
H(1O3) 0.644 0.832 0.718 0.063 Uani
H(3) 0.242 0.804 0.105 0.057 Uani
H(5) 0.244 0.630 0.263 0.057 Uani
H(10) 0.633 0.554 0.470 0.053 Uani
H(12) 0.725 0.648 0.785 0.050 Uani
H(17) 0.379 0.751 0.810 0.055 Uani
H(19) 0.328 0.932 0.645 0.051 Uani
H(20) 0.219 0.713 0.493 0.077 Uani
H(24) 0.669 0.917 0.601 0.052 Uani
H(26) 0.632 0.821 0.292 0.058 Uani
H(29) 0.214 0.855 0.407 0.077 Uani
H(32) 0.100 0.571 0.684 0.107 Uani
H(33) -0.006 0.659 0.560 0.120 Uani
H(34) 0.051 0.729 0.464 0.108 Uani
H(38) 0.576 0.517 0.873 0.079 Uani
H(39) 0.690 0.432 0.999 0.107 Uani
H(40) 0.637 0.335 1.035 0.127 Uani
H(41) 0.472 0.321 0.946 0.114 Uani
H(42) 0.355 0.406 0.817 0.095 Uani
H(46) -0.022 1.009 0.114 0.098 Uani
H(47) -0.071 0.943 0.225 0.102 Uani
H(48) 0.046 0.865 0.372 0.092 Uani
H(52) 0.423 1.003 0.131 0.077 Uani
H(53) 0.474 1.081 0.035 0.103 Uani
H(54) 0.363 1.175 -0.071 0.126 Uani
H(55) 0.204 1.192 -0.077 0.132 Uani
H(56) 0.153 1.119 0.020 0.101 Uani
H(71) 0.386 0.572 0.406 0.052 Uani
H(72) 0.461 0.560 0.345 0.052 Uani
H(141) 0.521 0.672 0.832 0.054 Uani
H(142) 0.615 0.707 0.860 0.054 Uani
H(211) 0.428 0.961 0.556 0.054 Uani
H(212) 0.535 0.951 0.656 0.054 Uani
H(281) 0.478 0.794 0.163 0.056 Uani
H(282) 0.390 0.850 0.153 0.056 Uani
H(581) 0.070 0.821 0.088 0.121 Uani
H(582) 0.093 0.795 -0.021 0.121 Uani
H(583) -0.006 0.783 -0.014 0.121 Uani
H(591) 0.065 0.747 0.229 0.163 Uani
H(592) -0.009 0.708 0.129 0.163 Uani
H(593) 0.089 0.668 0.222 0.163 Uani
H(601) 0.028 0.663 -0.037 0.245 Uani
H(602) 0.129 0.669 -0.045 0.245 Uani
H(603) 0.125 0.620 0.049 0.245 Uani
H(621) 0.941 0.592 0.746 0.138 Uani
H(622) 0.862 0.657 0.709 0.138 Uani
H(623) 0.871 0.609 0.812 0.138 Uani
H(631) 0.817 0.489 0.747 0.242 Uani
H(632) 0.782 0.474 0.611 0.242 Uani
H(633) 0.893 0.481 0.687 0.242 Uani
H(641) 0.883 0.562 0.543 0.181 Uani
H(642) 0.773 0.553 0.471 0.181 Uani
H(643) 0.801 0.625 0.507 0.181 Uani
H(661) 0.171 0.928 0.618 0.128 Uani
H(662) 0.144 0.854 0.598 0.128 Uani
H(663) 0.103 0.904 0.674 0.128 Uani
H(671) 0.325 0.908 0.922 0.137 Uani
H(672) 0.276 0.962 0.819 0.137 Uani
H(673) 0.212 0.933 0.875 0.137 Uani
H(681) 0.166 0.824 0.837 0.141 Uani
H(682) 0.207 0.772 0.762 0.141 Uani
H(683) 0.278 0.792 0.889 0.141 Uani
H(701) 0.884 0.922 0.523 0.333 Uani
H(702) 0.782 0.952 0.424 0.333 Uani
H(703) 0.795 0.952 0.557 0.333 Uani
H(711) 0.799 0.777 0.400 0.277 Uani
H(712) 0.785 0.842 0.325 0.277 Uani
H(713) 0.886 0.819 0.431 0.277 Uani
H(721) 0.820 0.784 0.603 0.290 Uani
H(722) 0.908 0.823 0.622 0.290 Uani
H(723) 0.825 0.854 0.664 0.290 Uani

loop_
_atom_type_symbol
_atom_type_oxidation_number
_atom_type_number_in_cell
_atom_type_scat_dispersion_real
_atom_type_scat_dispersion_imag
_atom_type_scat_source
C 0 146 0.003 0.002 'International Tables'
H 0 144 0.000 0.000 'International Tables'
N 0 8 0.006 0.003 'International Tables'
O 0 8 0.011 0.006 'International Tables'
Cl 0 6 0.148 0.159 'International Tables'

loop_
_geom_angle_atom_site_label_1
_geom_angle_atom_site_label_2
_geom_angle_atom_site_label_3
_geom_angle
C(8) O(2) C(29) 115.9(5)
C(22) O(4) C(43) 119.1(6)
C(29) N(1) C(30) 117.1(7)
C(30) N(2) C(31) 116.8(8)
C(43) N(3) C(44) 116.5(7)
C(44) N(4) C(45) 116.0(6)
O(1) C(1) C(2) 115.8(7)
O(1) C(1) C(6) 122.7(6)
C(2) C(1) C(6) 121.5(6)
C(1) C(2) C(3) 118.9(7)
C(1) C(2) C(28) 119.9(6)
C(3) C(2) C(28) 121.1(6)
C(2) C(3) C(4) 121.9(6)
C(3) C(4) C(5) 116.9(6)
C(3) C(4) C(57) 122.4(6)
C(5) C(4) C(57) 120.7(8)
C(4) C(5) C(6) 123.7(8)
C(1) C(6) C(5) 116.9(6)
C(1) C(6) C(7) 123.9(6)
C(5) C(6) C(7) 119.0(7)
C(6) C(7) C(9) 114.6(5)
O(2) C(8) C(9) 117.2(5)
O(2) C(8) C(13) 120.0(7)
C(9) C(8) C(13) 122.8(7)
C(7) C(9) C(8) 121.1(6)
C(7) C(9) C(10) 121.4(7)
C(8) C(9) C(10) 117.4(5)
C(9) C(10) C(11) 122.2(7)
C(10) C(11) C(12) 117.0(7)
C(10) C(11) C(61) 120.2(7)
C(12) C(11) C(61) 122.8(6)
C(11) C(12) C(13) 123.3(6)
C(8) C(13) C(12) 117.1(7)
C(8) C(13) C(14) 122.2(7)
C(12) C(13) C(14) 120.7(5)
C(13) C(14) C(16) 114.2(6)
O(3) C(15) C(16) 115.7(6)
O(3) C(15) C(20) 123.0(7)
C(16) C(15) C(20) 121.2(7)
C(14) C(16) C(15) 119.8(7)
C(14) C(16) C(17) 122.0(7)
C(15) C(16) C(17) 118.2(6)
C(16) C(17) C(18) 123.0(8)
C(17) C(18) C(19) 115.8(7)
C(17) C(18) C(65) 121.7(8)
C(19) C(18) C(65) 122.4(6)
C(18) C(19) C(20) 124.1(6)
C(15) C(20) C(19) 117.5(7)
C(15) C(20) C(21) 123.0(7)
C(19) C(20) C(21) 119.5(6)
C(20) C(21) C(23) 115.3(6)
O(4) C(22) C(23) 115.8(7)
O(4) C(22) C(27) 120.3(5)
C(23) C(22) C(27) 123.7(7)
C(21) C(23) C(22) 121.9(7)
C(21) C(23) C(24) 121.1(6)
C(22) C(23) C(24) 116.9(7)
C(23) C(24) C(25) 123.0(6)
C(24) C(25) C(26) 116.5(7)
C(24) C(25) C(69) 121.6(6)
C(26) C(25) C(69) 121.7(8)
C(25) C(26) C(27) 123.3(8)
C(22) C(27) C(26) 116.3(6)
C(22) C(27) C(28) 122.3(7)
C(26) C(27) C(28) 121.4(7)
C(2) C(28) C(27) 115.1(6)
O(2) C(29) N(1) 119.4(7)
O(2) C(29) C(36) 116.8(6)
N(1) C(29) C(36) 123.8(8)
N(1) C(30) N(2) 125.3(6)
N(1) C(30) C(37) 114.5(8)
N(2) C(30) C(37) 120.2(9)
N(2) C(31) C(32) 120.1(10)
N(2) C(31) C(36) 122.2(8)
C(32) C(31) C(36) 117.7(8)
C(31) C(32) C(33) 120(1)
C(32) C(33) C(34) 121.3(10)
C(33) C(34) C(35) 120.2(8)
C(34) C(35) C(36) 119.0(9)
C(29) C(36) C(31) 114.8(6)
C(29) C(36) C(35) 124.1(8)
C(31) C(36) C(35) 121.1(8)
C(30) C(37) C(38) 120.3(8)
C(30) C(37) C(42) 121.1(8)
C(38) C(37) C(42) 118.6(7)
C(37) C(38) C(39) 121.3(10)
C(38) C(39) C(40) 119(1)
C(39) C(40) C(41) 120(1)
C(40) C(41) C(42) 119(1)
C(37) C(42) C(41) 119.5(10)
O(4) C(43) N(3) 120.1(7)
O(4) C(43) C(50) 116.4(7)
N(3) C(43) C(50) 123.5(6)
N(3) C(44) N(4) 126.3(8)
N(3) C(44) C(51) 115.6(7)
N(4) C(44) C(51) 118.0(6)
N(4) C(45) C(46) 117.5(7)
N(4) C(45) C(50) 122.9(8)
C(46) C(45) C(50) 119.6(9)
C(45) C(46) C(47) 118.7(8)
C(46) C(47) C(48) 122.0(9)
C(47) C(48) C(49) 119(1)
C(48) C(49) C(50) 120.2(7)
C(43) C(50) C(45) 114.7(8)
C(43) C(50) C(49) 124.9(6)
C(45) C(50) C(49) 120.3(8)
C(44) C(51) C(52) 120.7(7)
C(44) C(51) C(56) 120.3(9)
C(52) C(51) C(56) 119.0(9)
C(51) C(52) C(53) 119.3(7)
C(52) C(53) C(54) 120(1)
C(53) C(54) C(55) 118(1)
C(54) C(55) C(56) 122.2(10)
C(51) C(56) C(55) 120(1)
C(4) C(57) C(58) 113.5(8)
C(4) C(57) C(59) 110.9(7)
C(4) C(57) C(60) 109.2(7)
C(58) C(57) C(59) 104.6(8)
C(58) C(57) C(60) 109.0(8)
C(59) C(57) C(60) 109(1)
C(11) C(61) C(62) 112.9(7)
C(11) C(61) C(63) 109.8(8)
C(11) C(61) C(64) 109.8(6)
C(62) C(61) C(63) 114.0(8)
C(62) C(61) C(64) 105.3(9)
C(63) C(61) C(64) 104(1)
C(18) C(65) C(66) 110.8(8)
C(18) C(65) C(67) 109.0(7)
C(18) C(65) C(68) 112.7(7)
C(66) C(65) C(67) 109.8(7)
C(66) C(65) C(68) 107.0(8)
C(67) C(65) C(68) 107.4(9)
C(25) C(69) C(70) 110.6(7)
C(25) C(69) C(71) 114.9(7)
C(25) C(69) C(72) 110.8(9)
C(70) C(69) C(71) 110(1)
C(70) C(69) C(72) 105(1)
C(71) C(69) C(72) 104(1)
Cl(1) C(73) Cl(2) 107.7(8)
Cl(1) C(73) Cl(3) 104.9(6)
Cl(2) C(73) Cl(3) 108.4(9)

loop_
_geom_bond_atom_site_label_1
_geom_bond_atom_site_label_2
_geom_bond_distance
Cl(1) C(73) 1.72(1)
Cl(2) C(73) 1.71(1)
Cl(3) C(73) 1.76(2)
O(1) C(1) 1.373(8)
O(2) C(8) 1.412(8)
O(2) C(29) 1.35(1)
O(3) C(15) 1.365(9)
O(4) C(22) 1.413(9)
O(4) C(43) 1.341(7)
N(1) C(29) 1.288(8)
N(1) C(30) 1.38(1)
N(2) C(30) 1.31(1)
N(2) C(31) 1.370(10)
N(3) C(43) 1.31(1)
N(3) C(44) 1.370(8)
N(4) C(44) 1.32(1)
N(4) C(45) 1.37(1)
C(1) C(2) 1.389(9)
C(1) C(6) 1.40(1)
C(2) C(3) 1.396(9)
C(2) C(28) 1.52(1)
C(3) C(4) 1.39(1)
C(4) C(5) 1.391(10)
C(4) C(57) 1.524(10)
C(5) C(6) 1.394(9)
C(6) C(7) 1.515(9)
C(7) C(9) 1.532(8)
C(8) C(9) 1.38(1)
C(8) C(13) 1.383(8)
C(9) C(10) 1.39(1)
C(10) C(11) 1.389(9)
C(11) C(12) 1.38(1)
C(11) C(61) 1.52(1)
C(12) C(13) 1.38(1)
C(13) C(14) 1.52(1)
C(14) C(16) 1.511(9)
C(15) C(16) 1.39(1)
C(15) C(20) 1.395(9)
C(16) C(17) 1.39(1)
C(17) C(18) 1.396(10)
C(18) C(19) 1.38(1)
C(18) C(65) 1.52(1)
C(19) C(20) 1.39(1)
C(20) C(21) 1.52(1)
C(21) C(23) 1.51(1)
C(22) C(23) 1.383(9)
C(22) C(27) 1.38(1)
C(23) C(24) 1.39(1)
C(24) C(25) 1.39(1)
C(25) C(26) 1.392(9)
C(25) C(69) 1.53(1)
C(26) C(27) 1.40(1)
C(27) C(28) 1.507(9)
C(29) C(36) 1.41(1)
C(30) C(37) 1.485(10)
C(31) C(32) 1.40(1)
C(31) C(36) 1.39(1)
C(32) C(33) 1.36(1)
C(33) C(34) 1.37(2)
C(34) C(35) 1.38(1)
C(35) C(36) 1.394(10)
C(37) C(38) 1.38(1)
C(37) C(42) 1.38(1)
C(38) C(39) 1.37(1)
C(39) C(40) 1.36(2)
C(40) C(41) 1.35(2)
C(41) C(42) 1.40(1)
C(43) C(50) 1.42(1)
C(44) C(51) 1.49(1)
C(45) C(46) 1.42(1)
C(45) C(50) 1.397(10)
C(46) C(47) 1.36(2)
C(47) C(48) 1.41(1)
C(48) C(49) 1.37(1)
C(49) C(50) 1.39(1)
C(51) C(52) 1.37(1)
C(51) C(56) 1.38(1)
C(52) C(53) 1.41(2)
C(53) C(54) 1.38(1)
C(54) C(55) 1.35(2)
C(55) C(56) 1.36(2)
C(57) C(58) 1.51(1)
C(57) C(59) 1.51(2)
C(57) C(60) 1.49(2)
C(61) C(62) 1.47(1)
C(61) C(63) 1.47(1)
C(61) C(64) 1.54(2)
C(65) C(66) 1.48(1)
C(65) C(67) 1.50(1)
C(65) C(68) 1.52(2)
C(69) C(70) 1.42(2)
C(69) C(71) 1.45(2)
C(69) C(72) 1.49(2)
